data_4087257
loop_
_publ_author_name
'Carter, Ashley'
'Mason, Alexander'
'Baker, Michael A.'
'Bettler, Donald G.'
'Changas, Angelo'
'McMillen, Colin D.'
'Tapu, Daniela'

_publ_section_title
;
 Janus-Type Bis(maloNHC) and Its Zwitterionic Gold and Silver Metal
 Complexes
;
_journal_issue 9
_journal_name_full Organometallics
_journal_page_first 1867
_journal_paper_doi 10.1021/acs.organomet.7b00206
_journal_volume 36
_journal_year 2017
_chemical_formula_sum 'C117 H118 Ag2 N4 O4 P2'
_chemical_formula_weight 1921.83
_space_group_crystal_system monoclinic
_space_group_IT_number 15
_space_group_name_Hall '-C 2yc'
_space_group_name_H-M_alt 'C 1 2/c 1'
_symmetry_space_group_name_Hall '-C 2yc'
_symmetry_space_group_name_H-M 'C 1 2/c 1'
_atom_sites_solution_hydrogens geom
_atom_sites_solution_primary dual
_atom_sites_solution_secondary difmap
_audit_creation_method SHELXL-2014/7
_cell_angle_alpha 90
_cell_angle_beta 123.072(11)
_cell_angle_gamma 90
_cell_formula_units_Z 4
_cell_length_a 33.218(5)
_cell_length_b 14.445(2)
_cell_length_c 26.047(4)
_cell_measurement_reflns_used 9935
_cell_measurement_temperature 100(2)
_cell_measurement_theta_max 26.45
_cell_measurement_theta_min 2.61
_cell_volume 10473(3)
_computing_cell_refinement 'Bruker SAINT'
_computing_data_collection 'Bruker APEX3'
_computing_data_reduction 'Bruker SAINT'
_computing_molecular_graphics 'Bruker SHELXTL'
_computing_publication_material 'Bruker SHELXTL'
_computing_structure_refinement 'SHELXL-2014 (Sheldrick 2014)'
_computing_structure_solution 'SHELXT-2014 (Sheldrick 2014)'
_diffrn_ambient_temperature 100(2)
_diffrn_measured_fraction_theta_full 0.999
_diffrn_measured_fraction_theta_max 0.996
_diffrn_measurement_device_type 'Bruker D8 Venture Photon 100'
_diffrn_measurement_method '\f and \w scans'
_diffrn_radiation_type MoK\a
_diffrn_radiation_wavelength 0.71073
_diffrn_reflns_av_R_equivalents 0.0689
_diffrn_reflns_av_unetI/netI 0.0247
_diffrn_reflns_Laue_measured_fraction_full 0.999
_diffrn_reflns_Laue_measured_fraction_max 0.996
_diffrn_reflns_limit_h_max 41
_diffrn_reflns_limit_h_min -41
_diffrn_reflns_limit_k_max 18
_diffrn_reflns_limit_k_min -18
_diffrn_reflns_limit_l_max 32
_diffrn_reflns_limit_l_min -32
_diffrn_reflns_number 174301
_diffrn_reflns_point_group_measured_fraction_full 0.999
_diffrn_reflns_point_group_measured_fraction_max 0.996
_diffrn_reflns_theta_full 25.242
_diffrn_reflns_theta_max 26.512
_diffrn_reflns_theta_min 2.034
_diffrn_source 'Incoatec I\mS'
_exptl_absorpt_coefficient_mu 0.457
_exptl_absorpt_correction_T_max 1.0000
_exptl_absorpt_correction_T_min 0.8825
_exptl_absorpt_correction_type multi-scan
_exptl_absorpt_process_details 'SADABS, Bruker'
_exptl_crystal_colour yellow
_exptl_crystal_density_diffrn 1.219
_exptl_crystal_description plate
_exptl_crystal_F_000 4016
_exptl_crystal_size_max 0.568
_exptl_crystal_size_mid 0.456
_exptl_crystal_size_min 0.056
_refine_diff_density_max 2.218
_refine_diff_density_min -1.206
_refine_diff_density_rms 0.199
_refine_ls_extinction_method none
_refine_ls_goodness_of_fit_ref 1.092
_refine_ls_hydrogen_treatment constr
_refine_ls_matrix_type full
_refine_ls_number_parameters 622
_refine_ls_number_reflns 10829
_refine_ls_number_restraints 44
_refine_ls_restrained_S_all 1.099
_refine_ls_R_factor_all 0.0782
_refine_ls_R_factor_gt 0.0609
_refine_ls_shift/su_max 0.001
_refine_ls_shift/su_mean 0.000
_refine_ls_structure_factor_coef Fsqd
_refine_ls_weighting_details 'w=1/[\s^2^(Fo^2^)+(0.1130P)^2^+67.9439P] where P=(Fo^2^+2Fc^2^)/3'
_refine_ls_weighting_scheme calc
_refine_ls_wR_factor_gt 0.1823
_refine_ls_wR_factor_ref 0.2045
_reflns_Friedel_coverage 0.000
_reflns_number_gt 8892
_reflns_number_total 10829
_reflns_threshold_expression 'I > 2\s(I)'
_cod_data_source_file om7b00206_si_002.cif
_cod_data_source_block 9
_cod_depositor_comments 'Adding full bibliography for 4087254--4087257.cif.'
_cod_original_cell_volume 10474(3)
_cod_database_code 4087257
_shelx_shelxl_version_number 2014/7
_shelx_space_group_comment
;
The symmetry employed for this shelxl refinement is uniquely defined
by the following loop, which should always be used as a source of
symmetry information in preference to the above space-group names.
They are only intended as comments.
;
_shelx_estimated_absorpt_t_min 0.781
_shelx_estimated_absorpt_t_max 0.975

loop_
_space_group_symop_operation_xyz
'x, y, z'
'-x, y, -z+1/2'
'x+1/2, y+1/2, z'
'-x+1/2, y+1/2, -z+1/2'
'-x, -y, -z'
'x, -y, z-1/2'
'-x+1/2, -y+1/2, -z'
'x+1/2, -y+1/2, z-1/2'

loop_
_atom_site_label
_atom_site_type_symbol
_atom_site_fract_x
_atom_site_fract_y
_atom_site_fract_z
_atom_site_U_iso_or_equiv
_atom_site_adp_type
_atom_site_occupancy
_atom_site_site_symmetry_order
_atom_site_calc_flag
_atom_site_refinement_flags_posn
_atom_site_refinement_flags_adp
_atom_site_refinement_flags_occupancy
Ag1 Ag 0.18991(2) 0.52897(2) 0.36219(2) 0.02547(13) Uani 1 1 d . . .
P1 P 0.12723(4) 0.50416(8) 0.37786(5) 0.0240(2) Uani 1 1 d . . .
O1 O 0.25034(13) 0.4934(3) 0.21367(17) 0.0514(10) Uani 1 1 d . . .
O2 O 0.37120(11) 0.5344(2) 0.42384(16) 0.0381(8) Uani 1 1 d . . .
N1 N 0.29126(12) 0.5304(2) 0.38747(16) 0.0218(7) Uani 1 1 d . . .
N2 N 0.23304(12) 0.5166(2) 0.28589(16) 0.0238(7) Uani 1 1 d . . .
C1 C 0.24460(14) 0.5268(3) 0.34341(18) 0.0212(8) Uani 1 1 d . . .
C2 C 0.26711(16) 0.5057(3) 0.2685(2) 0.0296(9) Uani 1 1 d . . .
C3 C 0.31620(15) 0.5101(3) 0.3168(2) 0.0264(8) Uani 1 1 d . . .
C4 C 0.33030(15) 0.5252(3) 0.3781(2) 0.0262(9) Uani 1 1 d . . .
C5 C 0.35355(15) 0.5024(3) 0.3025(2) 0.0280(9) Uani 1 1 d . . .
C6 C 0.34621(16) 0.5373(3) 0.2486(2) 0.0323(10) Uani 1 1 d . . .
H6 H 0.3161 0.5646 0.2195 0.039 Uiso 1 1 calc R U .
C7 C 0.38150(17) 0.5334(3) 0.2358(2) 0.0325(10) Uani 1 1 d . . .
H7 H 0.3754 0.5596 0.1987 0.039 Uiso 1 1 calc R U .
C8 C 0.42539(15) 0.4924(3) 0.2757(2) 0.0277(9) Uani 1 1 d . . .
C9 C 0.43268(16) 0.4526(3) 0.3293(2) 0.0329(10) Uani 1 1 d . . .
H9 H 0.4622 0.4222 0.3570 0.040 Uiso 1 1 calc R U .
C10 C 0.39766(17) 0.4570(3) 0.3425(2) 0.0326(10) Uani 1 1 d . . .
H10 H 0.4033 0.4291 0.3790 0.039 Uiso 1 1 calc R U .
C11 C 0.46368(15) 0.4914(3) 0.2628(2) 0.0274(9) Uani 1 1 d . . .
C12 C 0.51182(16) 0.4920(3) 0.3099(2) 0.0297(9) Uani 1 1 d . . .
H12 H 0.5205 0.4923 0.3512 0.036 Uiso 1 1 calc R U .
C13 C 0.45217(16) 0.4920(3) 0.2025(2) 0.0292(9) Uani 1 1 d . . .
H13 H 0.4194 0.4925 0.1695 0.035 Uiso 1 1 calc R U .
C14 C 0.18237(15) 0.5088(3) 0.2375(2) 0.0276(9) Uani 1 1 d . . .
C15 C 0.15541(16) 0.5892(4) 0.2112(2) 0.0332(10) Uani 1 1 d . . .
C16 C 0.10661(17) 0.5767(4) 0.1646(2) 0.0453(13) Uani 1 1 d . . .
H16 H 0.0867 0.6293 0.1458 0.054 Uiso 1 1 calc R U .
C17 C 0.08756(19) 0.4900(5) 0.1461(3) 0.0493(14) Uani 1 1 d . . .
H17 H 0.0546 0.4835 0.1145 0.059 Uiso 1 1 calc R U .
C18 C 0.11500(19) 0.4122(4) 0.1720(2) 0.0445(12) Uani 1 1 d . . .
H18 H 0.1009 0.3529 0.1579 0.053 Uiso 1 1 calc R U .
C19 C 0.16338(16) 0.4193(3) 0.2189(2) 0.0335(10) Uani 1 1 d . . .
C20 C 0.17567(19) 0.6848(4) 0.2305(2) 0.0420(11) Uani 1 1 d . . .
H20 H 0.2100 0.6786 0.2651 0.050 Uiso 1 1 calc R U .
C21 C 0.1497(3) 0.7415(5) 0.2542(3) 0.0627(17) Uani 1 1 d . . .
H21A H 0.1164 0.7527 0.2205 0.094 Uiso 1 1 calc R U .
H21B H 0.1661 0.8008 0.2704 0.094 Uiso 1 1 calc R U .
H21C H 0.1500 0.7069 0.2868 0.094 Uiso 1 1 calc R U .
C22 C 0.1747(2) 0.7381(4) 0.1785(3) 0.0536(14) Uani 1 1 d . . .
H22A H 0.1933 0.7041 0.1657 0.080 Uiso 1 1 calc R U .
H22B H 0.1887 0.7997 0.1932 0.080 Uiso 1 1 calc R U .
H22C H 0.1414 0.7444 0.1436 0.080 Uiso 1 1 calc R U .
C23 C 0.19371(18) 0.3336(3) 0.2489(3) 0.0412(12) Uani 1 1 d . . .
H23 H 0.2280 0.3539 0.2745 0.049 Uiso 1 1 calc R U .
C24 C 0.1814(3) 0.2876(4) 0.2920(3) 0.0613(16) Uani 1 1 d . . .
H24A H 0.1803 0.3348 0.3183 0.092 Uiso 1 1 calc R U .
H24B H 0.2060 0.2415 0.3176 0.092 Uiso 1 1 calc R U .
H24C H 0.1500 0.2571 0.2677 0.092 Uiso 1 1 calc R U .
C25 C 0.1894(3) 0.2644(5) 0.2018(4) 0.075(2) Uani 1 1 d . . .
H25A H 0.1566 0.2399 0.1778 0.112 Uiso 1 1 calc R U .
H25B H 0.2121 0.2135 0.2230 0.112 Uiso 1 1 calc R U .
H25C H 0.1968 0.2955 0.1744 0.112 Uiso 1 1 calc R U .
C26 C 0.30398(15) 0.5404(3) 0.4498(2) 0.0287(9) Uani 1 1 d . . .
C27 C 0.30740(18) 0.6294(4) 0.4726(2) 0.0412(11) Uani 1 1 d . . .
C28 C 0.3175(2) 0.6364(5) 0.5318(3) 0.0537(15) Uani 1 1 d . . .
H28 H 0.3194 0.6961 0.5483 0.064 Uiso 1 1 calc R U .
C29 C 0.3245(2) 0.5613(5) 0.5664(2) 0.0550(15) Uani 1 1 d . . .
H29 H 0.3310 0.5688 0.6065 0.066 Uiso 1 1 calc R U .
C30 C 0.3224(2) 0.4729(4) 0.5439(2) 0.0502(14) Uani 1 1 d . . .
H30 H 0.3282 0.4204 0.5690 0.060 Uiso 1 1 calc R U .
C31 C 0.31185(18) 0.4610(4) 0.4843(2) 0.0383(11) Uani 1 1 d . . .
C32 C 0.3008(3) 0.7156(4) 0.4347(3) 0.0579(16) Uani 1 1 d . . .
H32 H 0.2949 0.6943 0.3946 0.069 Uiso 1 1 calc R U .
C33 C 0.3457(3) 0.7736(6) 0.4655(4) 0.083(2) Uani 1 1 d . . .
H33A H 0.3421 0.8240 0.4382 0.125 Uiso 1 1 calc R U .
H33B H 0.3732 0.7349 0.4749 0.125 Uiso 1 1 calc R U .
H33C H 0.3511 0.7995 0.5036 0.125 Uiso 1 1 calc R U .
C34 C 0.2570(3) 0.7722(5) 0.4210(4) 0.082(2) Uani 1 1 d . . .
H34A H 0.2617 0.7941 0.4595 0.123 Uiso 1 1 calc R U .
H34B H 0.2282 0.7333 0.3994 0.123 Uiso 1 1 calc R U .
H34C H 0.2531 0.8254 0.3953 0.123 Uiso 1 1 calc R U .
C35 C 0.3111(3) 0.3657(4) 0.4601(3) 0.0596(16) Uani 1 1 d . . .
H35 H 0.2961 0.3718 0.4149 0.071 Uiso 1 1 calc R U .
C36 C 0.3617(3) 0.3279(6) 0.4875(4) 0.087(3) Uani 1 1 d . . .
H36A H 0.3802 0.3708 0.4790 0.130 Uiso 1 1 calc R U .
H36B H 0.3600 0.2674 0.4694 0.130 Uiso 1 1 calc R U .
H36C H 0.3775 0.3212 0.5320 0.130 Uiso 1 1 calc R U .
C37 C 0.2805(4) 0.2981(5) 0.4693(4) 0.088(3) Uani 1 1 d . . .
H37A H 0.2966 0.2836 0.5130 0.131 Uiso 1 1 calc R U .
H37B H 0.2761 0.2411 0.4464 0.131 Uiso 1 1 calc R U .
H37C H 0.2491 0.3261 0.4546 0.131 Uiso 1 1 calc R U .
C38 C 0.14734(19) 0.4842(3) 0.4573(2) 0.0337(10) Uani 1 1 d . . .
C39 C 0.1955(2) 0.4840(4) 0.5015(2) 0.0459(13) Uani 1 1 d . . .
H39 H 0.2181 0.4920 0.4901 0.055 Uiso 1 1 calc R U .
C40 C 0.2119(3) 0.4721(4) 0.5635(3) 0.067(2) Uani 1 1 d . . .
H40 H 0.2454 0.4717 0.5940 0.080 Uiso 1 1 calc R U .
C41 C 0.1793(3) 0.4612(4) 0.5794(3) 0.071(2) Uani 1 1 d . . .
H41 H 0.1901 0.4537 0.6213 0.085 Uiso 1 1 calc R U .
C42 C 0.1307(3) 0.4609(5) 0.5352(3) 0.072(2) Uani 1 1 d . . .
H42 H 0.1083 0.4530 0.5468 0.086 Uiso 1 1 calc R U .
C43 C 0.1144(3) 0.4720(5) 0.4738(3) 0.0547(16) Uani 1 1 d . . .
H43 H 0.0810 0.4713 0.4433 0.066 Uiso 1 1 calc R U .
C44 C 0.09638(15) 0.4001(3) 0.3358(2) 0.0273(9) Uani 1 1 d . . .
C45 C 0.09965(18) 0.3166(3) 0.3637(2) 0.0359(10) Uani 1 1 d . . .
H45 H 0.1163 0.3133 0.4071 0.043 Uiso 1 1 calc R U .
C46 C 0.0788(2) 0.2377(4) 0.3289(3) 0.0441(12) Uani 1 1 d . . .
H46 H 0.0812 0.1806 0.3484 0.053 Uiso 1 1 calc R U .
C47 C 0.05456(18) 0.2419(3) 0.2661(3) 0.0415(12) Uani 1 1 d . . .
H47 H 0.0402 0.1876 0.2424 0.050 Uiso 1 1 calc R U .
C48 C 0.05110(18) 0.3246(4) 0.2374(2) 0.0409(11) Uani 1 1 d . . .
H48 H 0.0343 0.3272 0.1940 0.049 Uiso 1 1 calc R U .
C49 C 0.07208(18) 0.4037(3) 0.2719(2) 0.0354(10) Uani 1 1 d . . .
H49 H 0.0700 0.4605 0.2521 0.042 Uiso 1 1 calc R U .
C50 C 0.08084(15) 0.5913(3) 0.35163(19) 0.0276(8) Uani 1 1 d . . .
C51 C 0.03339(17) 0.5695(4) 0.3323(2) 0.0367(10) Uani 1 1 d . . .
H51 H 0.0241 0.5065 0.3294 0.044 Uiso 1 1 calc R U .
C52 C 0.0002(2) 0.6386(4) 0.3175(3) 0.0471(13) Uani 1 1 d . . .
H52 H -0.0320 0.6233 0.3036 0.057 Uiso 1 1 calc R U .
C53 C 0.0137(2) 0.7295(4) 0.3228(3) 0.0572(16) Uani 1 1 d . . .
H53 H -0.0091 0.7769 0.3137 0.069 Uiso 1 1 calc R U .
C54 C 0.0607(2) 0.7534(4) 0.3416(3) 0.0581(16) Uani 1 1 d . . .
H54 H 0.0698 0.8165 0.3448 0.070 Uiso 1 1 calc R U .
C55 C 0.09366(19) 0.6833(3) 0.3556(3) 0.0421(11) Uani 1 1 d . . .
H55 H 0.1256 0.6988 0.3682 0.051 Uiso 1 1 calc R U .
C56 C -0.0187(6) 0.2916(14) 0.4856(9) 0.091(4) Uani 0.5 1 d . U P
C57 C 0.0143(5) 0.3248(11) 0.4709(8) 0.069(3) Uani 0.5 1 d . U P
H57 H 0.0284 0.3841 0.4853 0.082 Uiso 0.5 1 calc R U P
C58 C 0.0246(6) 0.2809(11) 0.4415(8) 0.083(4) Uani 0.5 1 d D U P
H58 H 0.0515 0.3021 0.4413 0.100 Uiso 0.5 1 calc R U P
C59 C 0.0021(6) 0.2017(10) 0.4071(7) 0.074(3) Uani 0.5 1 d D U P
H59 H 0.0143 0.1674 0.3874 0.089 Uiso 0.5 1 calc R U P
C60 C -0.0347(6) 0.1799(10) 0.4042(8) 0.087(4) Uani 0.5 1 d D U P
H60 H -0.0583 0.1420 0.3718 0.104 Uiso 0.5 1 calc R U P
C61 C -0.0415(6) 0.2142(12) 0.4528(9) 0.083(3) Uani 0.5 1 d . U P
H61 H -0.0621 0.1815 0.4611 0.100 Uiso 0.5 1 calc R U P
C62 C -0.0211(8) 0.3344(18) 0.5238(8) 0.114(6) Uani 0.5 1 d . U P
H62A H -0.0540 0.3568 0.5058 0.171 Uiso 0.5 1 calc R U P
H62B H 0.0009 0.3873 0.5378 0.171 Uiso 0.5 1 calc R U P
H62C H -0.0122 0.2939 0.5586 0.171 Uiso 0.5 1 calc R U P

loop_
_atom_site_aniso_label
_atom_site_aniso_U_11
_atom_site_aniso_U_22
_atom_site_aniso_U_33
_atom_site_aniso_U_23
_atom_site_aniso_U_13
_atom_site_aniso_U_12
Ag1 0.02608(19) 0.0281(2) 0.0312(2) -0.00159(12) 0.02139(15) -0.00008(11)
P1 0.0284(5) 0.0239(5) 0.0289(5) 0.0002(4) 0.0215(5) 0.0006(4)
O1 0.0277(17) 0.101(3) 0.0322(18) -0.013(2) 0.0206(15) -0.0092(19)
O2 0.0255(16) 0.056(2) 0.0350(17) -0.0067(15) 0.0182(14) -0.0039(14)
N1 0.0212(16) 0.0215(17) 0.0261(17) -0.0039(13) 0.0151(14) -0.0017(12)
N2 0.0225(16) 0.0274(18) 0.0287(18) -0.0003(14) 0.0185(15) -0.0003(13)
C1 0.0218(18) 0.0221(19) 0.0213(18) -0.0033(14) 0.0128(16) -0.0038(14)
C2 0.026(2) 0.039(2) 0.034(2) -0.0040(19) 0.0222(19) -0.0031(18)
C3 0.026(2) 0.028(2) 0.033(2) -0.0016(17) 0.0213(18) -0.0009(16)
C4 0.026(2) 0.026(2) 0.033(2) -0.0028(16) 0.0208(19) -0.0008(16)
C5 0.027(2) 0.028(2) 0.039(2) -0.0041(18) 0.0244(19) -0.0025(17)
C6 0.025(2) 0.037(3) 0.039(2) 0.0051(19) 0.0204(19) 0.0062(17)
C7 0.032(2) 0.035(2) 0.040(2) 0.0050(19) 0.026(2) 0.0018(18)
C8 0.028(2) 0.025(2) 0.042(2) -0.0030(18) 0.027(2) -0.0024(16)
C9 0.024(2) 0.031(2) 0.046(3) 0.0018(19) 0.021(2) 0.0007(17)
C10 0.035(2) 0.028(2) 0.044(3) 0.0021(19) 0.027(2) -0.0013(18)
C11 0.026(2) 0.0198(19) 0.047(3) -0.0009(17) 0.027(2) 0.0004(16)
C12 0.033(2) 0.025(2) 0.042(2) 0.0005(18) 0.027(2) 0.0000(17)
C13 0.027(2) 0.026(2) 0.041(2) -0.0043(18) 0.0231(19) -0.0041(17)
C14 0.025(2) 0.041(2) 0.027(2) -0.0022(18) 0.0198(18) -0.0015(18)
C15 0.030(2) 0.045(3) 0.032(2) 0.0063(19) 0.0217(19) 0.0040(19)
C16 0.032(2) 0.072(4) 0.039(3) 0.019(3) 0.023(2) 0.013(2)
C17 0.026(2) 0.085(4) 0.037(3) -0.002(3) 0.017(2) -0.010(3)
C18 0.040(3) 0.058(3) 0.041(3) -0.011(2) 0.025(2) -0.010(2)
C19 0.030(2) 0.042(3) 0.036(2) -0.012(2) 0.0227(19) -0.0078(19)
C20 0.046(3) 0.036(3) 0.046(3) 0.010(2) 0.027(2) 0.010(2)
C21 0.086(5) 0.052(4) 0.066(4) 0.007(3) 0.051(4) 0.016(3)
C22 0.065(4) 0.045(3) 0.070(4) 0.013(3) 0.048(3) 0.005(3)
C23 0.039(3) 0.031(2) 0.058(3) -0.017(2) 0.029(2) -0.006(2)
C24 0.075(4) 0.041(3) 0.080(4) 0.008(3) 0.050(4) 0.013(3)
C25 0.086(5) 0.065(4) 0.091(5) -0.034(4) 0.060(4) -0.001(4)
C26 0.0217(19) 0.041(3) 0.026(2) -0.0020(18) 0.0151(17) 0.0009(17)
C27 0.042(3) 0.046(3) 0.041(3) -0.017(2) 0.026(2) -0.010(2)
C28 0.056(3) 0.066(4) 0.042(3) -0.023(3) 0.029(3) -0.009(3)
C29 0.046(3) 0.087(5) 0.029(2) -0.009(3) 0.019(2) 0.005(3)
C30 0.044(3) 0.071(4) 0.029(2) 0.014(2) 0.015(2) 0.013(3)
C31 0.034(2) 0.048(3) 0.030(2) 0.005(2) 0.016(2) 0.005(2)
C32 0.092(5) 0.031(3) 0.062(4) -0.015(3) 0.050(4) -0.014(3)
C33 0.096(6) 0.064(5) 0.108(6) -0.020(4) 0.068(5) -0.031(4)
C34 0.098(6) 0.044(4) 0.101(6) 0.000(4) 0.052(5) -0.001(4)
C35 0.089(5) 0.043(3) 0.050(3) 0.013(3) 0.040(3) 0.016(3)
C36 0.125(7) 0.070(5) 0.089(5) 0.037(4) 0.073(5) 0.053(5)
C37 0.130(7) 0.044(4) 0.098(6) 0.007(4) 0.068(6) -0.006(4)
C38 0.052(3) 0.028(2) 0.029(2) 0.0000(17) 0.027(2) -0.002(2)
C39 0.056(3) 0.038(3) 0.029(2) 0.001(2) 0.014(2) -0.009(2)
C40 0.087(5) 0.045(3) 0.034(3) 0.006(2) 0.012(3) -0.014(3)
C41 0.127(7) 0.043(3) 0.031(3) -0.003(2) 0.036(4) -0.022(4)
C42 0.114(6) 0.080(5) 0.056(4) -0.005(3) 0.068(5) -0.019(4)
C43 0.066(4) 0.072(4) 0.043(3) -0.001(3) 0.040(3) -0.006(3)
C44 0.031(2) 0.024(2) 0.038(2) -0.0033(17) 0.0262(19) -0.0008(16)
C45 0.046(3) 0.027(2) 0.042(3) 0.0041(19) 0.029(2) 0.001(2)
C46 0.054(3) 0.026(2) 0.058(3) 0.002(2) 0.034(3) 0.001(2)
C47 0.039(3) 0.029(2) 0.056(3) -0.012(2) 0.026(2) -0.003(2)
C48 0.040(3) 0.040(3) 0.039(3) -0.011(2) 0.020(2) -0.003(2)
C49 0.043(3) 0.029(2) 0.040(2) -0.0007(19) 0.026(2) -0.001(2)
C50 0.034(2) 0.025(2) 0.030(2) -0.0052(17) 0.0209(18) 0.0001(17)
C51 0.040(2) 0.037(3) 0.047(3) -0.006(2) 0.032(2) -0.003(2)
C52 0.043(3) 0.049(3) 0.059(3) -0.006(3) 0.035(3) 0.007(2)
C53 0.052(3) 0.044(3) 0.075(4) -0.008(3) 0.035(3) 0.014(3)
C54 0.069(4) 0.024(3) 0.078(4) -0.004(3) 0.039(3) 0.004(3)
C55 0.041(3) 0.029(2) 0.058(3) -0.003(2) 0.028(2) -0.002(2)
C56 0.070(6) 0.094(7) 0.101(7) -0.022(6) 0.043(6) -0.002(6)
C57 0.046(5) 0.070(7) 0.094(7) 0.010(6) 0.041(5) -0.012(5)
C58 0.076(6) 0.077(7) 0.081(7) 0.016(6) 0.033(6) 0.007(6)
C59 0.083(7) 0.076(7) 0.067(6) 0.001(5) 0.043(6) 0.021(6)
C60 0.088(7) 0.046(6) 0.096(7) -0.020(6) 0.031(6) 0.001(6)
C61 0.076(6) 0.072(7) 0.114(7) -0.017(6) 0.060(6) -0.018(6)
C62 0.122(12) 0.157(15) 0.056(8) -0.027(9) 0.044(9) 0.014(12)

loop_
_atom_type_symbol
_atom_type_description
_atom_type_scat_dispersion_real
_atom_type_scat_dispersion_imag
_atom_type_scat_source
C C 0.0033 0.0016 'International Tables Vol C Tables 4.2.6.8 and 6.1.1.4'
H H 0.0000 0.0000 'International Tables Vol C Tables 4.2.6.8 and 6.1.1.4'
N N 0.0061 0.0033 'International Tables Vol C Tables 4.2.6.8 and 6.1.1.4'
O O 0.0106 0.0060 'International Tables Vol C Tables 4.2.6.8 and 6.1.1.4'
P P 0.1023 0.0942 'International Tables Vol C Tables 4.2.6.8 and 6.1.1.4'
Ag Ag -0.8971 1.1015 'International Tables Vol C Tables 4.2.6.8 and 6.1.1.4'

loop_
_geom_angle_atom_site_label_1
_geom_angle_atom_site_label_2
_geom_angle_atom_site_label_3
_geom_angle
_geom_angle_site_symmetry_1
_geom_angle_site_symmetry_3
C1 Ag1 P1 170.03(11) . .
C50 P1 C44 105.3(2) . .
C50 P1 C38 104.4(2) . .
C44 P1 C38 107.0(2) . .
C50 P1 Ag1 118.63(15) . .
C44 P1 Ag1 106.41(13) . .
C38 P1 Ag1 114.23(18) . .
C1 N1 C26 117.4(3) . .
C1 N1 C4 125.5(4) . .
C26 N1 C4 117.1(3) . .
C1 N2 C2 124.8(4) . .
C1 N2 C14 118.0(3) . .
C2 N2 C14 117.0(3) . .
N1 C1 N2 117.2(4) . .
N1 C1 Ag1 122.6(3) . .
N2 C1 Ag1 120.1(3) . .
O1 C2 C3 127.7(4) . .
O1 C2 N2 116.5(4) . .
C3 C2 N2 115.9(4) . .
C4 C3 C2 121.5(4) . .
C4 C3 C5 119.3(4) . .
C2 C3 C5 119.2(4) . .
O2 C4 C3 128.3(4) . .
O2 C4 N1 116.7(4) . .
C3 C4 N1 115.0(4) . .
C6 C5 C10 117.1(4) . .
C6 C5 C3 121.4(4) . .
C10 C5 C3 121.5(4) . .
C5 C6 C7 121.8(4) . .
C5 C6 H6 119.1 . .
C7 C6 H6 119.1 . .
C8 C7 C6 121.4(4) . .
C8 C7 H7 119.3 . .
C6 C7 H7 119.3 . .
C7 C8 C9 117.7(4) . .
C7 C8 C11 121.1(4) . .
C9 C8 C11 121.2(4) . .
C10 C9 C8 121.1(4) . .
C10 C9 H9 119.4 . .
C8 C9 H9 119.4 . .
C9 C10 C5 120.7(4) . .
C9 C10 H10 119.6 . .
C5 C10 H10 119.6 . .
C12 C11 C13 118.0(4) . .
C12 C11 C8 121.2(4) . .
C13 C11 C8 120.8(4) . .
C11 C12 C13 121.0(4) . 2_655
C11 C12 H12 119.5 . .
C13 C12 H12 119.5 2_655 .
C12 C13 C11 121.0(4) 2_655 .
C12 C13 H13 119.5 2_655 .
C11 C13 H13 119.5 . .
C15 C14 C19 123.3(4) . .
C15 C14 N2 119.3(4) . .
C19 C14 N2 117.3(4) . .
C14 C15 C16 116.4(5) . .
C14 C15 C20 123.5(4) . .
C16 C15 C20 120.1(5) . .
C17 C16 C15 121.0(5) . .
C17 C16 H16 119.5 . .
C15 C16 H16 119.5 . .
C16 C17 C18 121.5(5) . .
C16 C17 H17 119.3 . .
C18 C17 H17 119.3 . .
C17 C18 C19 120.7(5) . .
C17 C18 H18 119.6 . .
C19 C18 H18 119.6 . .
C18 C19 C14 117.1(5) . .
C18 C19 C23 121.1(5) . .
C14 C19 C23 121.8(4) . .
C15 C20 C22 112.0(5) . .
C15 C20 C21 112.1(5) . .
C22 C20 C21 109.8(5) . .
C15 C20 H20 107.6 . .
C22 C20 H20 107.6 . .
C21 C20 H20 107.6 . .
C20 C21 H21A 109.5 . .
C20 C21 H21B 109.5 . .
H21A C21 H21B 109.5 . .
C20 C21 H21C 109.5 . .
H21A C21 H21C 109.5 . .
H21B C21 H21C 109.5 . .
C20 C22 H22A 109.5 . .
C20 C22 H22B 109.5 . .
H22A C22 H22B 109.5 . .
C20 C22 H22C 109.5 . .
H22A C22 H22C 109.5 . .
H22B C22 H22C 109.5 . .
C19 C23 C25 112.1(5) . .
C19 C23 C24 111.2(4) . .
C25 C23 C24 110.9(5) . .
C19 C23 H23 107.4 . .
C25 C23 H23 107.4 . .
C24 C23 H23 107.4 . .
C23 C24 H24A 109.5 . .
C23 C24 H24B 109.5 . .
H24A C24 H24B 109.5 . .
C23 C24 H24C 109.5 . .
H24A C24 H24C 109.5 . .
H24B C24 H24C 109.5 . .
C23 C25 H25A 109.5 . .
C23 C25 H25B 109.5 . .
H25A C25 H25B 109.5 . .
C23 C25 H25C 109.5 . .
H25A C25 H25C 109.5 . .
H25B C25 H25C 109.5 . .
C31 C26 C27 122.7(4) . .
C31 C26 N1 118.8(4) . .
C27 C26 N1 118.5(4) . .
C28 C27 C26 117.0(5) . .
C28 C27 C32 121.3(5) . .
C26 C27 C32 121.8(4) . .
C29 C28 C27 122.1(6) . .
C29 C28 H28 118.9 . .
C27 C28 H28 118.9 . .
C28 C29 C30 120.5(5) . .
C28 C29 H29 119.8 . .
C30 C29 H29 119.8 . .
C29 C30 C31 120.2(5) . .
C29 C30 H30 119.9 . .
C31 C30 H30 119.9 . .
C26 C31 C30 117.4(5) . .
C26 C31 C35 121.7(5) . .
C30 C31 C35 120.8(5) . .
C33 C32 C27 111.0(6) . .
C33 C32 C34 111.5(6) . .
C27 C32 C34 111.7(6) . .
C33 C32 H32 107.5 . .
C27 C32 H32 107.5 . .
C34 C32 H32 107.5 . .
C32 C33 H33A 109.5 . .
C32 C33 H33B 109.5 . .
H33A C33 H33B 109.5 . .
C32 C33 H33C 109.5 . .
H33A C33 H33C 109.5 . .
H33B C33 H33C 109.5 . .
C32 C34 H34A 109.5 . .
C32 C34 H34B 109.5 . .
H34A C34 H34B 109.5 . .
C32 C34 H34C 109.5 . .
H34A C34 H34C 109.5 . .
H34B C34 H34C 109.5 . .
C31 C35 C37 112.2(6) . .
C31 C35 C36 111.6(6) . .
C37 C35 C36 110.9(6) . .
C31 C35 H35 107.3 . .
C37 C35 H35 107.3 . .
C36 C35 H35 107.3 . .
C35 C36 H36A 109.5 . .
C35 C36 H36B 109.5 . .
H36A C36 H36B 109.5 . .
C35 C36 H36C 109.5 . .
H36A C36 H36C 109.5 . .
H36B C36 H36C 109.5 . .
C35 C37 H37A 109.5 . .
C35 C37 H37B 109.5 . .
H37A C37 H37B 109.5 . .
C35 C37 H37C 109.5 . .
H37A C37 H37C 109.5 . .
H37B C37 H37C 109.5 . .
C39 C38 C43 119.7(5) . .
C39 C38 P1 119.5(4) . .
C43 C38 P1 120.7(4) . .
C38 C39 C40 120.7(6) . .
C38 C39 H39 119.7 . .
C40 C39 H39 119.7 . .
C41 C40 C39 119.3(7) . .
C41 C40 H40 120.4 . .
C39 C40 H40 120.4 . .
C40 C41 C42 120.5(6) . .
C40 C41 H41 119.8 . .
C42 C41 H41 119.8 . .
C41 C42 C43 120.2(7) . .
C41 C42 H42 119.9 . .
C43 C42 H42 119.9 . .
C38 C43 C42 119.6(7) . .
C38 C43 H43 120.2 . .
C42 C43 H43 120.2 . .
C45 C44 C49 119.2(4) . .
C45 C44 P1 123.3(4) . .
C49 C44 P1 117.2(3) . .
C44 C45 C46 120.4(5) . .
C44 C45 H45 119.8 . .
C46 C45 H45 119.8 . .
C47 C46 C45 120.2(5) . .
C47 C46 H46 119.9 . .
C45 C46 H46 119.9 . .
C46 C47 C48 120.3(5) . .
C46 C47 H47 119.9 . .
C48 C47 H47 119.9 . .
C47 C48 C49 120.0(5) . .
C47 C48 H48 120.0 . .
C49 C48 H48 120.0 . .
C48 C49 C44 120.0(5) . .
C48 C49 H49 120.0 . .
C44 C49 H49 120.0 . .
C55 C50 C51 118.9(4) . .
C55 C50 P1 118.5(3) . .
C51 C50 P1 122.4(4) . .
C52 C51 C50 120.5(5) . .
C52 C51 H51 119.8 . .
C50 C51 H51 119.8 . .
C53 C52 C51 119.9(5) . .
C53 C52 H52 120.0 . .
C51 C52 H52 120.0 . .
C52 C53 C54 120.9(5) . .
C52 C53 H53 119.6 . .
C54 C53 H53 119.6 . .
C55 C54 C53 118.8(5) . .
C55 C54 H54 120.6 . .
C53 C54 H54 120.6 . .
C50 C55 C54 121.0(5) . .
C50 C55 H55 119.5 . .
C54 C55 H55 119.5 . .
C62 C56 C61 132(2) . .
C62 C56 C57 117(2) . .
C61 C56 C57 110.8(17) . .
C58 C57 C56 122.0(17) . .
C58 C57 H57 119.0 . .
C56 C57 H57 119.0 . .
C57 C58 C59 128.1(19) . .
C57 C58 H58 115.9 . .
C59 C58 H58 115.9 . .
C60 C59 C58 114.7(16) . .
C60 C59 H59 122.6 . .
C58 C59 H59 122.6 . .
C59 C60 C61 118.1(15) . .
C59 C60 H60 120.9 . .
C61 C60 H60 120.9 . .
C56 C61 C60 121.2(16) . .
C56 C61 H61 119.4 . .
C60 C61 H61 119.4 . .
C56 C62 H62A 109.5 . .
C56 C62 H62B 109.5 . .
H62A C62 H62B 109.5 . .
C56 C62 H62C 109.5 . .
H62A C62 H62C 109.5 . .
H62B C62 H62C 109.5 . .

loop_
_geom_bond_atom_site_label_1
_geom_bond_atom_site_label_2
_geom_bond_distance
_geom_bond_site_symmetry_2
Ag1 C1 2.124(4) .
Ag1 P1 2.3577(11) .
P1 C50 1.810(4) .
P1 C44 1.812(4) .
P1 C38 1.816(5) .
O1 C2 1.229(6) .
O2 C4 1.231(5) .
N1 C1 1.335(5) .
N1 C26 1.444(5) .
N1 C4 1.446(5) .
N2 C1 1.336(5) .
N2 C2 1.440(5) .
N2 C14 1.456(5) .
C2 C3 1.417(6) .
C3 C4 1.415(6) .
C3 C5 1.482(6) .
C5 C6 1.382(7) .
C5 C10 1.414(7) .
C6 C7 1.384(6) .
C6 H6 0.9500 .
C7 C8 1.380(7) .
C7 H7 0.9500 .
C8 C9 1.403(7) .
C8 C11 1.483(6) .
C9 C10 1.383(6) .
C9 H9 0.9500 .
C10 H10 0.9500 .
C11 C12 1.386(6) .
C11 C13 1.399(7) .
C12 C13 1.398(6) 2_655
C12 H12 0.9500 .
C13 C12 1.398(6) 2_655
C13 H13 0.9500 .
C14 C15 1.396(7) .
C14 C19 1.403(7) .
C15 C16 1.410(7) .
C15 C20 1.498(7) .
C16 C17 1.368(9) .
C16 H16 0.9500 .
C17 C18 1.369(9) .
C17 H17 0.9500 .
C18 C19 1.394(7) .
C18 H18 0.9500 .
C19 C23 1.516(7) .
C20 C22 1.542(7) .
C20 C21 1.542(8) .
C20 H20 1.0000 .
C21 H21A 0.9800 .
C21 H21B 0.9800 .
C21 H21C 0.9800 .
C22 H22A 0.9800 .
C22 H22B 0.9800 .
C22 H22C 0.9800 .
C23 C25 1.528(7) .
C23 C24 1.541(8) .
C23 H23 1.0000 .
C24 H24A 0.9800 .
C24 H24B 0.9800 .
C24 H24C 0.9800 .
C25 H25A 0.9800 .
C25 H25B 0.9800 .
C25 H25C 0.9800 .
C26 C31 1.391(7) .
C26 C27 1.395(7) .
C27 C28 1.391(7) .
C27 C32 1.529(8) .
C28 C29 1.346(9) .
C28 H28 0.9500 .
C29 C30 1.392(9) .
C29 H29 0.9500 .
C30 C31 1.401(7) .
C30 H30 0.9500 .
C31 C35 1.509(8) .
C32 C33 1.506(10) .
C32 C34 1.530(11) .
C32 H32 1.0000 .
C33 H33A 0.9800 .
C33 H33B 0.9800 .
C33 H33C 0.9800 .
C34 H34A 0.9800 .
C34 H34B 0.9800 .
C34 H34C 0.9800 .
C35 C37 1.522(11) .
C35 C36 1.524(10) .
C35 H35 1.0000 .
C36 H36A 0.9800 .
C36 H36B 0.9800 .
C36 H36C 0.9800 .
C37 H37A 0.9800 .
C37 H37B 0.9800 .
C37 H37C 0.9800 .
C38 C39 1.370(8) .
C38 C43 1.388(8) .
C39 C40 1.404(8) .
C39 H39 0.9500 .
C40 C41 1.368(12) .
C40 H40 0.9500 .
C41 C42 1.379(12) .
C41 H41 0.9500 .
C42 C43 1.391(9) .
C42 H42 0.9500 .
C43 H43 0.9500 .
C44 C45 1.383(6) .
C44 C49 1.399(6) .
C45 C46 1.384(7) .
C45 H45 0.9500 .
C46 C47 1.375(8) .
C46 H46 0.9500 .
C47 C48 1.381(8) .
C47 H47 0.9500 .
C48 C49 1.385(7) .
C48 H48 0.9500 .
C49 H49 0.9500 .
C50 C55 1.382(7) .
C50 C51 1.404(6) .
C51 C52 1.377(7) .
C51 H51 0.9500 .
C52 C53 1.370(9) .
C52 H52 0.9500 .
C53 C54 1.399(9) .
C53 H53 0.9500 .
C54 C55 1.386(8) .
C54 H54 0.9500 .
C55 H55 0.9500 .
C56 C62 1.21(2) .
C56 C61 1.36(2) .
C56 C57 1.43(2) .
C57 C58 1.18(2) .
C57 H57 0.9500 .
C58 C59 1.392(16) .
C58 H58 0.9500 .
C59 C60 1.223(15) .
C59 H59 0.9500 .
C60 C61 1.49(2) .
C60 H60 0.9500 .
C61 H61 0.9500 .
C62 H62A 0.9800 .
C62 H62B 0.9800 .
C62 H62C 0.9800 .
